data_7005048
loop_
_publ_author_name
'Lin, Hung-Chih'
'Huang, Chiung-Cheng'
'Shi, Chih-Hau'
'Liao, Yong-Hong'
'Chen, Chien-Chih'
'Lin, Ying-Chih'
'Liu, Yi-Hong'

_publ_section_title
;
 Synthesis of alkynylated photo-luminescent Zn(II) and Mg(II) Schiff
 base complexes.
;
_journal_issue 7
_journal_name_full 'Dalton transactions (Cambridge, England : 2003)'
_journal_page_first 781
_journal_page_last 791
_journal_paper_doi 10.1039/b615380a
_journal_year 2007
_chemical_formula_sum 'C49 H47 N5 O5 Zn'
_chemical_formula_weight 851.29
_chemical_name_systematic
;
?
;
_space_group_IT_number 2
_symmetry_cell_setting triclinic
_symmetry_space_group_name_Hall '-P 1'
_symmetry_space_group_name_H-M 'P -1'
_atom_sites_solution_hydrogens geom
_atom_sites_solution_primary direct
_atom_sites_solution_secondary difmap
_audit_creation_method SHELXL-97
_cell_angle_alpha 87.2140(10)
_cell_angle_beta 84.0160(10)
_cell_angle_gamma 89.0860(10)
_cell_formula_units_Z 2
_cell_length_a 9.1749(2)
_cell_length_b 10.6334(2)
_cell_length_c 22.2367(5)
_cell_measurement_reflns_used 36984
_cell_measurement_temperature 295(2)
_cell_measurement_theta_max 227.5
_cell_measurement_theta_min 1
_cell_volume 2154.92(8)
_computing_cell_refinement 'HKL Denzo & Scalepack (Otwinowski & Minor)'
_computing_data_collection 'COLLECT (Nonius BV)'
_computing_data_reduction 'HKL Denzo & Scalepack (Otwinowski & Minor)'
_computing_molecular_graphics SHELXTL
_computing_publication_material SHELXTL
_computing_structure_refinement 'SHELXL-97 (Sheldrick, 1997)'
_computing_structure_solution 'SHELXS-97 (Sheldrick, 1990)'
_diffrn_ambient_temperature 295(2)
_diffrn_measured_fraction_theta_full 0.999
_diffrn_measured_fraction_theta_max 0.999
_diffrn_measurement_method CCD
_diffrn_radiation_monochromator graphite
_diffrn_radiation_source 'fine-focus sealed tube'
_diffrn_radiation_type MoK\a
_diffrn_radiation_wavelength 0.71073
_diffrn_reflns_av_R_equivalents 0.0355
_diffrn_reflns_av_sigmaI/netI 0.0580
_diffrn_reflns_limit_h_max 10
_diffrn_reflns_limit_h_min -10
_diffrn_reflns_limit_k_max 12
_diffrn_reflns_limit_k_min -12
_diffrn_reflns_limit_l_max 26
_diffrn_reflns_limit_l_min -26
_diffrn_reflns_number 12579
_diffrn_reflns_theta_full 25.00
_diffrn_reflns_theta_max 25.00
_diffrn_reflns_theta_min 1.84
_exptl_absorpt_coefficient_mu 0.623
_exptl_absorpt_correction_T_max 0.915
_exptl_absorpt_correction_T_min 0.859
_exptl_absorpt_correction_type multi-scan
_exptl_absorpt_process_details
;
multi-scan from symmetry-related measurements
Sortav (Blessing 1995)
;
_exptl_crystal_density_diffrn 1.312
_exptl_crystal_density_method 'not measured'
_exptl_crystal_F_000 892
_exptl_crystal_size_max 0.25
_exptl_crystal_size_mid 0.20
_exptl_crystal_size_min 0.15
_refine_diff_density_max 0.879
_refine_diff_density_min -0.633
_refine_diff_density_rms 0.163
_refine_ls_extinction_coef 0.060(5)
_refine_ls_extinction_expression Fc^*^=kFc[1+0.001xFc^2^\l^3^/sin(2\q)]^-1/4^
_refine_ls_extinction_method SHELXL
_refine_ls_goodness_of_fit_ref 1.052
_refine_ls_hydrogen_treatment constr
_refine_ls_matrix_type full
_refine_ls_number_parameters 542
_refine_ls_number_reflns 7582
_refine_ls_number_restraints 367
_refine_ls_restrained_S_all 1.119
_refine_ls_R_factor_all 0.0981
_refine_ls_R_factor_gt 0.0645
_refine_ls_shift/su_max 0.003
_refine_ls_shift/su_mean 0.000
_refine_ls_structure_factor_coef Fsqd
_refine_ls_weighting_details 'calc w=1/[\s^2^(Fo^2^)+(0.1122P)^2^+0.7374P] where P=(Fo^2^+2Fc^2^)/3'
_refine_ls_weighting_scheme calc
_refine_ls_wR_factor_gt 0.1649
_refine_ls_wR_factor_ref 0.1900
_reflns_number_gt 5454
_reflns_number_total 7582
_reflns_threshold_expression >2sigma(I)
_cod_data_source_file b615380a.txt
_cod_data_source_block ic11035
_cod_depositor_comments
;
The following automatic conversions were performed:
'_symmetry_cell_setting' value 'Triclinic' changed to 'triclinic'
according to '/home/saulius/struct/CIF-dictionaries/cif_core.dic'
dictionary named 'cif_core.dic' version 2.4.1 from 2010-06-29.

Automatic conversion script
Id: cif_fix_enum 1527 2010-12-29 10:47:43Z saulius 
;
_cod_original_sg_symbol_H-M P-1
_cod_database_code 7005048

loop_
_symmetry_equiv_pos_as_xyz
'x, y, z'
'-x, -y, -z'

loop_
_atom_site_label
_atom_site_type_symbol
_atom_site_fract_x
_atom_site_fract_y
_atom_site_fract_z
_atom_site_U_iso_or_equiv
_atom_site_adp_type
_atom_site_occupancy
_atom_site_symmetry_multiplicity
_atom_site_calc_flag
_atom_site_refinement_flags
_atom_site_disorder_assembly
_atom_site_disorder_group
Zn1 Zn 0.62094(5) -0.74505(4) 1.01962(2) 0.0519(2) Uani 1 1 d . . .
O1 O 0.4787(3) -0.7311(3) 0.95955(14) 0.0641(8) Uani 1 1 d . . .
O2 O 0.4951(3) -0.8398(3) 1.08267(14) 0.0654(8) Uani 1 1 d . . .
O3 O 0.9410(3) -0.4166(3) 1.06891(15) 0.0676(8) Uani 1 1 d . . .
O4 O 0.2015(5) -0.1492(4) 0.49431(18) 0.1051(13) Uani 1 1 d DU . .
O5 O 0.7871(6) -1.4354(4) 1.54686(18) 0.1086(14) Uani 1 1 d U . .
N1 N 0.6941(4) -0.5632(3) 0.98579(15) 0.0513(8) Uani 1 1 d U . .
N2 N 0.7403(4) -0.6949(3) 1.09136(15) 0.0518(8) Uani 1 1 d U . .
N3 N 0.8649(4) -0.4120(3) 1.01782(17) 0.0606(9) Uani 1 1 d U . .
N4 N 0.9096(4) -0.5257(3) 1.10591(17) 0.0635(9) Uani 1 1 d U . .
N5 N 0.7559(4) -0.8865(3) 0.98291(15) 0.0530(8) Uani 1 1 d U . .
C1 C 0.6583(5) -0.5020(4) 0.93692(19) 0.0545(10) Uani 1 1 d U . .
H1A H 0.7014 -0.4242 0.9269 0.065 Uiso 1 1 calc R . .
C2 C 0.5592(5) -0.5453(4) 0.89819(19) 0.0532(10) Uani 1 1 d U . .
C3 C 0.5383(5) -0.4710(4) 0.8454(2) 0.0612(11) Uani 1 1 d U . .
H3A H 0.5888 -0.3957 0.8382 0.073 Uiso 1 1 calc R . .
C4 C 0.4458(5) -0.5051(4) 0.8037(2) 0.0614(11) Uani 1 1 d U . .
C5 C 0.3712(5) -0.6211(5) 0.8158(2) 0.0685(12) Uani 1 1 d U . .
H5A H 0.3111 -0.6482 0.7879 0.082 Uiso 1 1 calc R . .
C6 C 0.3849(5) -0.6934(4) 0.8669(2) 0.0650(12) Uani 1 1 d U . .
H6A H 0.3323 -0.7677 0.8734 0.078 Uiso 1 1 calc R . .
C7 C 0.4762(5) -0.6598(4) 0.9105(2) 0.0543(10) Uani 1 1 d U . .
C8 C 0.7453(5) -0.7569(4) 1.14304(19) 0.0556(10) Uani 1 1 d U . .
H8A H 0.8107 -0.7307 1.1691 0.067 Uiso 1 1 calc R . .
C9 C 0.6559(5) -0.8629(4) 1.16182(19) 0.0549(10) Uani 1 1 d U . .
C10 C 0.6856(6) -0.9316(4) 1.2155(2) 0.0651(12) Uani 1 1 d U . .
H10A H 0.7659 -0.9093 1.2348 0.078 Uiso 1 1 calc R . .
C11 C 0.6003(6) -1.0295(4) 1.2399(2) 0.0684(13) Uani 1 1 d U . .
C12 C 0.4765(6) -1.0593(5) 1.2106(2) 0.0737(14) Uani 1 1 d U . .
H12A H 0.4162 -1.1248 1.2267 0.088 Uiso 1 1 calc R . .
C13 C 0.4436(6) -0.9941(5) 1.1592(2) 0.0717(13) Uani 1 1 d U . .
H13A H 0.3603 -1.0156 1.1417 0.086 Uiso 1 1 calc R . .
C14 C 0.5312(5) -0.8956(4) 1.1318(2) 0.0581(11) Uani 1 1 d U . .
C15 C 0.4171(6) -0.4293(5) 0.7511(2) 0.0701(13) Uani 1 1 d U . .
C16 C 0.3810(6) -0.3752(5) 0.7072(2) 0.0707(13) Uani 1 1 d U . .
C17 C 0.3375(6) -0.3127(5) 0.6534(2) 0.0695(12) Uani 1 1 d U . .
C18 C 0.3733(6) -0.1898(5) 0.6360(2) 0.0742(13) Uani 1 1 d U . .
H18A H 0.4281 -0.1447 0.6603 0.089 Uiso 1 1 calc R . .
C19 C 0.3309(6) -0.1315(5) 0.5840(2) 0.0773(14) Uani 1 1 d U . .
H19A H 0.3577 -0.0488 0.5733 0.093 Uiso 1 1 calc R . .
C20 C 0.2480(7) -0.1966(5) 0.5475(2) 0.0798(15) Uani 1 1 d U . .
C21 C 0.2096(7) -0.3195(6) 0.5642(3) 0.0914(17) Uani 1 1 d U . .
H21A H 0.1533 -0.3635 0.5400 0.110 Uiso 1 1 calc R . .
C22 C 0.2525(7) -0.3767(5) 0.6150(2) 0.0834(15) Uani 1 1 d U . .
H22A H 0.2258 -0.4597 0.6250 0.100 Uiso 1 1 calc R . .
C23 C 0.6329(6) -1.0994(5) 1.2935(2) 0.0743(13) Uani 1 1 d U . .
C24 C 0.6585(6) -1.1565(5) 1.3389(2) 0.0771(14) Uani 1 1 d U . .
C25 C 0.6897(6) -1.2249(4) 1.3937(2) 0.0712(13) Uani 1 1 d U . .
C26 C 0.5798(7) -1.2583(5) 1.4383(2) 0.0832(15) Uani 1 1 d U . .
H26A H 0.4837 -1.2345 1.4333 0.100 Uiso 1 1 calc R . .
C27 C 0.6087(7) -1.3259(5) 1.4901(3) 0.0880(17) Uani 1 1 d U . .
H27A H 0.5324 -1.3469 1.5196 0.106 Uiso 1 1 calc R . .
C28 C 0.7491(7) -1.3623(5) 1.4986(2) 0.0826(15) Uani 1 1 d U . .
C29 C 0.8614(7) -1.3281(6) 1.4552(3) 0.0952(18) Uani 1 1 d U . .
H29A H 0.9574 -1.3514 1.4608 0.114 Uiso 1 1 calc R . .
C30 C 0.8321(7) -1.2592(6) 1.4033(3) 0.0885(16) Uani 1 1 d U . .
H30A H 0.9089 -1.2357 1.3745 0.106 Uiso 1 1 calc R . .
C31 C 0.7898(4) -0.5146(4) 1.02301(19) 0.0520(10) Uani 1 1 d U . .
C32 C 0.8163(4) -0.5839(4) 1.07695(19) 0.0518(10) Uani 1 1 d U . .
C33 C 0.8756(5) -0.8632(4) 0.9447(2) 0.0678(12) Uani 1 1 d U . .
H33A H 0.9019 -0.7801 0.9346 0.081 Uiso 1 1 calc R . .
C34 C 0.9627(6) -0.9600(6) 0.9193(2) 0.0802(15) Uani 1 1 d U . .
H34A H 1.0466 -0.9424 0.8933 0.096 Uiso 1 1 calc R . .
C35 C 0.9206(6) -1.0820(5) 0.9339(3) 0.0798(15) Uani 1 1 d U . .
H35A H 0.9753 -1.1484 0.9172 0.096 Uiso 1 1 calc R . .
C36 C 0.8009(6) -1.1050(4) 0.9721(2) 0.0698(13) Uani 1 1 d U . .
H36A H 0.7724 -1.1874 0.9825 0.084 Uiso 1 1 calc R . .
C37 C 0.7207(5) -1.0063(4) 0.9958(2) 0.0592(11) Uani 1 1 d U . .
H37A H 0.6373 -1.0239 1.0222 0.071 Uiso 1 1 calc R . .
C38 C 0.2322(9) -0.0262(7) 0.4740(3) 0.120(2) Uani 1 1 d DU . .
H38A H 0.3373 -0.0136 0.4685 0.144 Uiso 1 1 calc R . .
H38B H 0.1892 0.0319 0.5034 0.144 Uiso 1 1 calc R . .
C39 C 0.1686(13) -0.0028(10) 0.4150(5) 0.185(5) Uani 1 1 d DU . .
H39A H 0.0651 -0.0203 0.4243 0.222 Uiso 1 1 calc R . .
H39B H 0.2080 -0.0706 0.3902 0.222 Uiso 1 1 calc R . .
C40 C 0.173(2) 0.1154(15) 0.3705(8) 0.324(9) Uani 1 1 d DU . .
H40A H 0.1205 0.1850 0.3897 0.389 Uiso 1 1 calc R . .
H40B H 0.2740 0.1406 0.3592 0.389 Uiso 1 1 calc R . .
C41 C 0.1097(18) 0.0843(17) 0.3205(6) 0.246(7) Uani 1 1 d DU . .
H41A H 0.0036 0.0899 0.3258 0.295 Uiso 1 1 calc R . .
H41B H 0.1417 0.0029 0.3058 0.295 Uiso 1 1 calc R . .
C42 C 0.1808(17) 0.1945(16) 0.2828(6) 0.226(6) Uani 1 1 d DU . .
H42A H 0.1736 0.2698 0.3059 0.272 Uiso 1 1 calc R . .
H42B H 0.2836 0.1762 0.2714 0.272 Uiso 1 1 calc R . .
C43 C 0.1054(13) 0.2134(12) 0.2298(5) 0.192(5) Uani 1 1 d U . .
H43A H 0.1466 0.2840 0.2057 0.288 Uiso 1 1 calc R . .
H43B H 0.0034 0.2296 0.2415 0.288 Uiso 1 1 calc R . .
H43C H 0.1157 0.1393 0.2066 0.288 Uiso 1 1 calc R . .
C44 C 0.6717(12) -1.4794(7) 1.5905(3) 0.142(3) Uani 1 1 d U . .
H44A H 0.5903 -1.5037 1.5692 0.171 Uiso 1 1 calc R . .
H44B H 0.6381 -1.4100 1.6154 0.171 Uiso 1 1 calc R . .
C45 C 0.7096(15) -1.5855(9) 1.6305(4) 0.191(5) Uani 1 1 d DU . .
H45A H 0.7623 -1.6485 1.6063 0.229 Uiso 1 1 calc R . .
H45B H 0.6201 -1.6235 1.6497 0.229 Uiso 1 1 calc R . .
C46 C 0.8000(13) -1.5491(9) 1.6776(5) 0.181(4) Uani 1 1 d DU . .
H46A H 0.7520 -1.4805 1.6995 0.217 Uiso 1 1 calc R . .
H46B H 0.8941 -1.5194 1.6588 0.217 Uiso 1 1 calc R . .
C47 C 0.8244(12) -1.6614(9) 1.7227(4) 0.156(3) Uani 1 1 d DU . .
H47A H 0.7361 -1.6752 1.7501 0.187 Uiso 1 1 calc R . .
H47B H 0.8455 -1.7373 1.7007 0.187 Uiso 1 1 calc R . .
C48 C 0.9454(13) -1.6353(11) 1.7569(4) 0.180(4) Uani 1 1 d U . .
H48A H 0.9184 -1.5665 1.7831 0.216 Uiso 1 1 calc R . .
H48B H 1.0294 -1.6091 1.7292 0.216 Uiso 1 1 calc R . .
C49 C 0.9864(13) -1.7475(11) 1.7942(5) 0.190(5) Uani 1 1 d U . .
H49A H 1.0634 -1.7259 1.8178 0.286 Uiso 1 1 calc R . .
H49B H 1.0196 -1.8139 1.7682 0.286 Uiso 1 1 calc R . .
H49C H 0.9026 -1.7752 1.8208 0.286 Uiso 1 1 calc RU . .

loop_
_atom_site_aniso_label
_atom_site_aniso_U_11
_atom_site_aniso_U_22
_atom_site_aniso_U_33
_atom_site_aniso_U_23
_atom_site_aniso_U_13
_atom_site_aniso_U_12
Zn1 0.0570(4) 0.0422(3) 0.0569(4) 0.0043(2) -0.0105(2) -0.0018(2)
O1 0.0652(19) 0.0602(17) 0.0677(19) 0.0165(15) -0.0184(15) -0.0109(14)
O2 0.0618(19) 0.0737(19) 0.0608(19) 0.0172(16) -0.0143(15) -0.0136(15)
O3 0.069(2) 0.0551(17) 0.080(2) -0.0037(15) -0.0106(17) -0.0166(14)
O4 0.139(4) 0.110(3) 0.071(2) 0.016(2) -0.045(2) 0.007(3)
O5 0.152(4) 0.105(3) 0.071(2) 0.011(2) -0.036(3) 0.032(3)
N1 0.053(2) 0.0460(17) 0.055(2) 0.0022(16) -0.0075(16) 0.0025(15)
N2 0.054(2) 0.0447(17) 0.057(2) 0.0006(16) -0.0054(16) -0.0022(14)
N3 0.063(2) 0.0481(19) 0.071(2) -0.0016(17) -0.0079(19) -0.0062(17)
N4 0.065(2) 0.057(2) 0.070(2) -0.0002(18) -0.0124(19) -0.0103(18)
N5 0.055(2) 0.0450(17) 0.062(2) 0.0000(16) -0.0163(17) -0.0060(15)
C1 0.057(3) 0.047(2) 0.058(3) 0.0029(19) -0.001(2) -0.0013(18)
C2 0.056(2) 0.049(2) 0.054(2) 0.0029(19) -0.0022(19) 0.0065(18)
C3 0.067(3) 0.053(2) 0.062(3) 0.005(2) -0.003(2) 0.001(2)
C4 0.069(3) 0.065(3) 0.049(2) 0.001(2) -0.007(2) 0.012(2)
C5 0.072(3) 0.071(3) 0.065(3) -0.003(2) -0.019(2) 0.004(2)
C6 0.072(3) 0.058(2) 0.067(3) 0.003(2) -0.018(2) -0.005(2)
C7 0.053(2) 0.050(2) 0.059(3) 0.005(2) -0.006(2) 0.0045(18)
C8 0.056(2) 0.058(2) 0.054(2) -0.002(2) -0.011(2) -0.0019(19)
C9 0.061(3) 0.053(2) 0.050(2) 0.0025(19) -0.0057(19) -0.0003(19)
C10 0.075(3) 0.061(3) 0.061(3) 0.003(2) -0.014(2) -0.004(2)
C11 0.092(4) 0.059(3) 0.054(3) 0.005(2) -0.006(3) -0.003(2)
C12 0.089(4) 0.064(3) 0.066(3) 0.009(2) -0.002(3) -0.016(3)
C13 0.075(3) 0.071(3) 0.070(3) 0.007(2) -0.012(2) -0.020(2)
C14 0.063(3) 0.057(2) 0.054(3) 0.002(2) -0.005(2) -0.002(2)
C15 0.082(3) 0.070(3) 0.058(3) -0.001(2) -0.008(2) 0.007(2)
C16 0.085(3) 0.078(3) 0.050(3) 0.003(2) -0.015(2) 0.006(3)
C17 0.084(3) 0.073(3) 0.052(3) 0.001(2) -0.013(2) 0.003(2)
C18 0.097(4) 0.070(3) 0.057(3) -0.004(2) -0.015(3) -0.008(3)
C19 0.104(4) 0.063(3) 0.065(3) 0.005(2) -0.016(3) -0.001(3)
C20 0.099(4) 0.083(3) 0.060(3) 0.005(3) -0.023(3) 0.012(3)
C21 0.112(5) 0.089(4) 0.080(4) 0.003(3) -0.044(3) -0.016(3)
C22 0.107(4) 0.068(3) 0.078(3) 0.010(3) -0.028(3) -0.011(3)
C23 0.100(4) 0.062(3) 0.061(3) 0.010(2) -0.011(3) -0.005(3)
C24 0.099(4) 0.063(3) 0.070(3) 0.006(3) -0.016(3) -0.010(3)
C25 0.094(4) 0.059(3) 0.061(3) 0.006(2) -0.014(3) -0.006(2)
C26 0.089(4) 0.080(3) 0.078(3) 0.019(3) -0.007(3) 0.007(3)
C27 0.102(4) 0.087(4) 0.071(3) 0.018(3) -0.001(3) 0.007(3)
C28 0.118(5) 0.073(3) 0.058(3) 0.003(3) -0.021(3) 0.012(3)
C29 0.089(4) 0.116(5) 0.082(4) 0.002(4) -0.023(3) 0.008(3)
C30 0.087(4) 0.107(4) 0.071(3) 0.011(3) -0.013(3) -0.011(3)
C31 0.049(2) 0.044(2) 0.063(3) -0.0027(19) -0.0035(19) 0.0023(18)
C32 0.050(2) 0.048(2) 0.058(2) -0.0045(19) -0.0036(19) -0.0033(18)
C33 0.071(3) 0.062(3) 0.071(3) -0.002(2) -0.008(2) -0.014(2)
C34 0.063(3) 0.104(4) 0.072(3) -0.011(3) 0.000(3) 0.001(3)
C35 0.081(4) 0.074(3) 0.089(4) -0.023(3) -0.025(3) 0.024(3)
C36 0.073(3) 0.049(2) 0.090(3) -0.005(2) -0.023(3) 0.005(2)
C37 0.058(3) 0.047(2) 0.074(3) 0.003(2) -0.017(2) -0.0044(19)
C38 0.162(7) 0.113(5) 0.082(4) 0.032(4) -0.027(4) 0.026(5)
C39 0.208(10) 0.178(9) 0.169(9) 0.095(8) -0.070(8) -0.019(8)
C40 0.291(17) 0.281(17) 0.39(2) -0.053(17) 0.072(17) -0.142(14)
C41 0.242(14) 0.38(2) 0.133(9) -0.019(11) -0.120(10) -0.009(14)
C42 0.236(14) 0.303(19) 0.155(11) -0.017(11) -0.084(11) -0.042(13)
C43 0.195(11) 0.240(13) 0.150(8) 0.039(9) -0.071(8) -0.034(9)
C44 0.236(10) 0.110(5) 0.073(4) 0.035(4) -0.002(5) 0.029(6)
C45 0.338(15) 0.125(7) 0.103(6) 0.036(5) -0.018(8) 0.072(8)
C46 0.245(11) 0.164(9) 0.149(8) -0.018(7) -0.100(8) 0.080(8)
C47 0.190(9) 0.158(8) 0.125(7) 0.026(6) -0.060(7) 0.004(7)
C48 0.223(12) 0.201(11) 0.116(7) 0.051(7) -0.047(7) -0.023(9)
C49 0.198(11) 0.215(12) 0.164(9) 0.055(9) -0.071(8) -0.023(9)

loop_
_atom_type_symbol
_atom_type_description
_atom_type_scat_dispersion_real
_atom_type_scat_dispersion_imag
_atom_type_scat_source
C C 0.0033 0.0016 'International Tables Vol C Tables 4.2.6.8 and 6.1.1.4'
H H 0.0000 0.0000 'International Tables Vol C Tables 4.2.6.8 and 6.1.1.4'
N N 0.0061 0.0033 'International Tables Vol C Tables 4.2.6.8 and 6.1.1.4'
O O 0.0106 0.0060 'International Tables Vol C Tables 4.2.6.8 and 6.1.1.4'
Zn Zn 0.2839 1.4301 'International Tables Vol C Tables 4.2.6.8 and 6.1.1.4'

loop_
_geom_angle_atom_site_label_1
_geom_angle_atom_site_label_2
_geom_angle_atom_site_label_3
_geom_angle
_geom_angle_site_symmetry_1
_geom_angle_site_symmetry_3
_geom_angle_publ_flag
O1 Zn1 O2 96.71(12) . . ?
O1 Zn1 N5 99.69(13) . . ?
O2 Zn1 N5 101.79(14) . . ?
O1 Zn1 N2 158.98(13) . . ?
O2 Zn1 N2 85.42(13) . . ?
N5 Zn1 N2 100.32(13) . . ?
O1 Zn1 N1 86.49(12) . . ?
O2 Zn1 N1 145.62(14) . . ?
N5 Zn1 N1 111.42(13) . . ?
N2 Zn1 N1 80.29(13) . . ?
C7 O1 Zn1 131.2(3) . . ?
C14 O2 Zn1 128.4(3) . . ?
N3 O3 N4 112.1(3) . . ?
C20 O4 C38 120.5(5) . . ?
C28 O5 C44 117.5(6) . . ?
C1 N1 C31 122.4(3) . . ?
C1 N1 Zn1 126.9(3) . . ?
C31 N1 Zn1 110.7(2) . . ?
C8 N2 C32 122.2(4) . . ?
C8 N2 Zn1 126.4(3) . . ?
C32 N2 Zn1 111.4(3) . . ?
C31 N3 O3 104.2(3) . . ?
C32 N4 O3 103.0(3) . . ?
C37 N5 C33 117.5(4) . . ?
C37 N5 Zn1 119.5(3) . . ?
C33 N5 Zn1 123.0(3) . . ?
N1 C1 C2 124.9(4) . . ?
C3 C2 C1 117.9(4) . . ?
C3 C2 C7 118.5(4) . . ?
C1 C2 C7 123.6(4) . . ?
C4 C3 C2 122.9(4) . . ?
C3 C4 C5 117.0(4) . . ?
C3 C4 C15 124.3(5) . . ?
C5 C4 C15 118.7(4) . . ?
C6 C5 C4 121.9(5) . . ?
C5 C6 C7 122.2(4) . . ?
O1 C7 C6 118.6(4) . . ?
O1 C7 C2 124.0(4) . . ?
C6 C7 C2 117.4(4) . . ?
N2 C8 C9 123.4(4) . . ?
C10 C9 C8 117.5(4) . . ?
C10 C9 C14 119.4(4) . . ?
C8 C9 C14 122.9(4) . . ?
C11 C10 C9 122.3(5) . . ?
C10 C11 C12 117.7(4) . . ?
C10 C11 C23 121.8(5) . . ?
C12 C11 C23 120.5(4) . . ?
C13 C12 C11 121.4(4) . . ?
C12 C13 C14 122.4(5) . . ?
O2 C14 C13 119.0(4) . . ?
O2 C14 C9 124.3(4) . . ?
C13 C14 C9 116.7(4) . . ?
C16 C15 C4 172.8(6) . . ?
C15 C16 C17 178.5(5) . . ?
C18 C17 C22 116.5(4) . . ?
C18 C17 C16 123.2(5) . . ?
C22 C17 C16 120.3(5) . . ?
C19 C18 C17 122.4(5) . . ?
C18 C19 C20 119.6(5) . . ?
O4 C20 C21 116.0(5) . . ?
O4 C20 C19 124.9(5) . . ?
C21 C20 C19 119.2(5) . . ?
C22 C21 C20 121.1(5) . . ?
C21 C22 C17 121.3(5) . . ?
C24 C23 C11 178.8(6) . . ?
C23 C24 C25 179.7(6) . . ?
C26 C25 C30 117.7(5) . . ?
C26 C25 C24 121.4(5) . . ?
C30 C25 C24 120.9(5) . . ?
C27 C26 C25 121.6(6) . . ?
C28 C27 C26 120.4(6) . . ?
O5 C28 C27 124.5(6) . . ?
O5 C28 C29 116.3(6) . . ?
C27 C28 C29 119.1(5) . . ?
C28 C29 C30 120.3(6) . . ?
C29 C30 C25 120.8(6) . . ?
N3 C31 N1 131.2(4) . . ?
N3 C31 C32 110.0(4) . . ?
N1 C31 C32 118.8(3) . . ?
N4 C32 N2 131.1(4) . . ?
N4 C32 C31 110.7(4) . . ?
N2 C32 C31 118.2(4) . . ?
N5 C33 C34 122.0(4) . . ?
C35 C34 C33 118.0(5) . . ?
C36 C35 C34 119.9(5) . . ?
C35 C36 C37 119.3(5) . . ?
N5 C37 C36 123.3(4) . . ?
O4 C38 C39 108.0(7) . . ?
C38 C39 C40 131.0(11) . . ?
C41 C40 C39 107.7(13) . . ?
C40 C41 C42 92.1(12) . . ?
C43 C42 C41 107.8(11) . . ?
O5 C44 C45 115.6(8) . . ?
C44 C45 C46 113.1(9) . . ?
C45 C46 C47 111.3(9) . . ?
C48 C47 C46 109.8(9) . . ?
C47 C48 C49 111.5(10) . . ?

loop_
_geom_bond_atom_site_label_1
_geom_bond_atom_site_label_2
_geom_bond_distance
_geom_bond_site_symmetry_2
_geom_bond_publ_flag
Zn1 O1 1.962(3) . ?
Zn1 O2 1.969(3) . ?
Zn1 N5 2.076(3) . ?
Zn1 N2 2.120(3) . ?
Zn1 N1 2.133(3) . ?
O1 C7 1.301(5) . ?
O2 C14 1.289(5) . ?
O3 N3 1.393(5) . ?
O3 N4 1.405(5) . ?
O4 C20 1.369(6) . ?
O4 C38 1.387(8) . ?
O5 C28 1.365(6) . ?
O5 C44 1.429(9) . ?
N1 C1 1.308(5) . ?
N1 C31 1.390(5) . ?
N2 C8 1.302(5) . ?
N2 C32 1.387(5) . ?
N3 C31 1.294(5) . ?
N4 C32 1.304(5) . ?
N5 C37 1.330(5) . ?
N5 C33 1.336(6) . ?
C1 C2 1.413(6) . ?
C2 C3 1.412(6) . ?
C2 C7 1.446(6) . ?
C3 C4 1.384(7) . ?
C4 C5 1.420(7) . ?
C4 C15 1.432(7) . ?
C5 C6 1.356(6) . ?
C6 C7 1.407(6) . ?
C8 C9 1.425(6) . ?
C9 C10 1.418(6) . ?
C9 C14 1.439(6) . ?
C10 C11 1.369(7) . ?
C11 C12 1.415(7) . ?
C11 C23 1.428(6) . ?
C12 C13 1.366(7) . ?
C13 C14 1.406(6) . ?
C15 C16 1.184(6) . ?
C16 C17 1.431(6) . ?
C17 C18 1.380(7) . ?
C17 C22 1.419(7) . ?
C18 C19 1.375(7) . ?
C19 C20 1.383(8) . ?
C20 C21 1.382(8) . ?
C21 C22 1.348(7) . ?
C23 C24 1.195(7) . ?
C24 C25 1.441(7) . ?
C25 C26 1.376(7) . ?
C25 C30 1.386(8) . ?
C26 C27 1.376(7) . ?
C27 C28 1.368(8) . ?
C28 C29 1.378(8) . ?
C29 C30 1.386(8) . ?
C31 C32 1.418(6) . ?
C33 C34 1.397(7) . ?
C34 C35 1.373(8) . ?
C35 C36 1.335(8) . ?
C36 C37 1.366(6) . ?
C38 C39 1.500(10) . ?
C39 C40 1.559(14) . ?
C40 C41 1.366(15) . ?
C41 C42 1.523(14) . ?
C42 C43 1.431(13) . ?
C44 C45 1.462(9) . ?
C45 C46 1.473(12) . ?
C46 C47 1.551(10) . ?
C47 C48 1.448(13) . ?
C48 C49 1.486(12) . ?
